data_7215018
loop_
_publ_author_name
'Maheshwari, Chinmay'
'Andr\'e, V\^ania'
'Reddy, Sreenivas'
'Roy, Lilly'
'Duarte, Teresa'
'Rodr\'iguez-Hornedo, Na\'ir'

_publ_section_title
;
 Tailoring aqueous solubility of a highly soluble compound via
 cocrystallization: effect of coformer ionization, pHmax and
 solute--solvent interactions
;
_journal_issue 14
_journal_name_full CrystEngComm
_journal_page_first 4801
_journal_paper_doi 10.1039/c2ce06615g
_journal_volume 14
_journal_year 2012
_chemical_formula_moiety 'C9 H15 N O, 0.5(C4 H6 O4)'
_chemical_formula_sum 'C11 H18 N O3'
_chemical_formula_weight 212.26
_chemical_name_common GBPLFA
_chemical_name_systematic
;
?
;
_space_group_IT_number 14
_symmetry_cell_setting monoclinic
_symmetry_space_group_name_Hall '-P 2ybc'
_symmetry_space_group_name_H-M 'P 1 21/c 1'
_atom_sites_solution_hydrogens geom
_atom_sites_solution_primary direct
_atom_sites_solution_secondary difmap
_audit_creation_method SHELXL-97
_cell_angle_alpha 90.00
_cell_angle_beta 101.372(3)
_cell_angle_gamma 90.00
_cell_formula_units_Z 4
_cell_length_a 10.7040(3)
_cell_length_b 6.0110(4)
_cell_length_c 17.802(6)
_cell_measurement_reflns_used 2097
_cell_measurement_temperature 150(2)
_cell_measurement_theta_max 25.64
_cell_measurement_theta_min 1.94
_cell_volume 1122.9(4)
_computing_cell_refinement 'BRUKER SMART (Bruker, 2005)'
_computing_data_collection 'BRUKER APEX2 (Bruker, 2005)'
_computing_data_reduction 'BRUKER SAINT (Bruker, 2005)'
_computing_molecular_graphics 'ORTEP 3.2 (Farrugia, 1997) and Mercury 2.2'
_computing_structure_refinement 'SHELXL-97 (Sheldrick, 2008)'
_computing_structure_solution 'SIR 97 (Altomare et al, 1999)'
_diffrn_ambient_temperature 150(2)
_diffrn_measured_fraction_theta_full 0.990
_diffrn_measured_fraction_theta_max 0.990
_diffrn_measurement_device_type 'Bruker APEX-II CCD area detector'
_diffrn_measurement_method 'phi and omega scans'
_diffrn_radiation_monochromator graphite
_diffrn_radiation_source 'fine-focus sealed tube'
_diffrn_radiation_type MoK\a
_diffrn_radiation_wavelength 0.71069
_diffrn_reflns_av_R_equivalents 0.0466
_diffrn_reflns_av_sigmaI/netI 0.0550
_diffrn_reflns_limit_h_max 12
_diffrn_reflns_limit_h_min -12
_diffrn_reflns_limit_k_max 7
_diffrn_reflns_limit_k_min -7
_diffrn_reflns_limit_l_max 21
_diffrn_reflns_limit_l_min -18
_diffrn_reflns_number 7576
_diffrn_reflns_theta_full 25.64
_diffrn_reflns_theta_max 25.64
_diffrn_reflns_theta_min 1.94
_exptl_absorpt_coefficient_mu 0.091
_exptl_absorpt_correction_type none
_exptl_crystal_colour colorless
_exptl_crystal_density_diffrn 1.256
_exptl_crystal_density_meas ?
_exptl_crystal_density_method 'not measured'
_exptl_crystal_description needle
_exptl_crystal_F_000 460
_exptl_crystal_size_max 0.2
_exptl_crystal_size_mid 0.03
_exptl_crystal_size_min 0.02
_refine_diff_density_max 0.488
_refine_diff_density_min -0.477
_refine_diff_density_rms 0.056
_refine_ls_extinction_method none
_refine_ls_goodness_of_fit_ref 1.110
_refine_ls_hydrogen_treatment constr
_refine_ls_matrix_type full
_refine_ls_number_parameters 144
_refine_ls_number_reflns 2097
_refine_ls_number_restraints 2
_refine_ls_restrained_S_all 1.112
_refine_ls_R_factor_all 0.1068
_refine_ls_R_factor_gt 0.0600
_refine_ls_shift/su_max 0.000
_refine_ls_shift/su_mean 0.000
_refine_ls_structure_factor_coef Fsqd
_refine_ls_weighting_details 'calc w=1/[\s^2^(Fo^2^)+(0.1148P)^2^+0.0000P] where P=(Fo^2^+2Fc^2^)/3'
_refine_ls_weighting_scheme calc
_refine_ls_wR_factor_gt 0.1771
_refine_ls_wR_factor_ref 0.2063
_reflns_number_gt 1310
_reflns_number_total 2097
_reflns_threshold_expression >2\s(I)
_cod_data_source_file c2ce06615g.txt
_cod_data_source_block GBPLFA
_cod_depositor_comments
;
The following automatic conversions were performed:

'_symmetry_cell_setting' value 'Monoclinic' changed to 'monoclinic'
according to
/usr/data/users/saulius/automatic-downloads/retrospective/RSC/lib/dictionaries/cif_core.dic
dictionary named 'cif_core.dic' version 2.4.2 from 2011-04-26.

Automatic conversion script
Id: cif_fix_values 2281 2013-09-26 08:29:07Z andrius 

The following automatic conversions were performed:

'_exptl_crystal_density_meas' value 'not measured' was changed to '?'
- the value is perceived as not measured.

Automatic conversion script
Id: cif_fix_values 3008 2015-01-20 13:52:24Z robertas 
;
_cod_original_sg_symbol_H-M P21/c
_cod_database_code 7215018

loop_
_symmetry_equiv_pos_as_xyz
'x, y, z'
'-x, y+1/2, -z+1/2'
'-x, -y, -z'
'x, -y-1/2, z-1/2'

loop_
_atom_site_label
_atom_site_type_symbol
_atom_site_fract_x
_atom_site_fract_y
_atom_site_fract_z
_atom_site_U_iso_or_equiv
_atom_site_adp_type
_atom_site_occupancy
_atom_site_symmetry_multiplicity
_atom_site_calc_flag
_atom_site_refinement_flags
_atom_site_disorder_assembly
_atom_site_disorder_group
C2 C 0.0288(3) 0.0354(5) 0.62769(18) 0.0418(8) Uani 1 1 d . . .
H2A H 0.0177 -0.1105 0.6040 0.050 Uiso 1 1 calc R A 1
H2B H -0.0374 0.0587 0.6571 0.050 Uiso 1 1 calc R A 1
C3 C 0.1616(3) 0.0576(4) 0.67890(16) 0.0303(7) Uani 1 1 d . C .
C4 C 0.2343(3) 0.2038(5) 0.63045(17) 0.0350(7) Uani 1 1 d . . .
H4A H 0.2904 0.3065 0.6630 0.042 Uiso 1 1 calc R B 1
H4B H 0.2852 0.1118 0.6033 0.042 Uiso 1 1 calc R B 1
C5 C 0.2253(3) -0.1684(4) 0.6970(2) 0.0471(9) Uani 1 1 d . . .
H5A H 0.1694 -0.2643 0.7193 0.057 Uiso 1 1 calc R C .
H5B H 0.2384 -0.2368 0.6498 0.057 Uiso 1 1 calc R . .
C6 C 0.3530(3) -0.1485(5) 0.7524(3) 0.0614(11) Uani 1 1 d . C .
H6A H 0.3884 -0.2957 0.7644 0.074 Uiso 1 1 calc R . .
H6B H 0.4119 -0.0651 0.7282 0.074 Uiso 1 1 calc R . .
C7 C 0.3381(3) -0.0324(6) 0.8258(2) 0.0637(11) Uani 1 1 d . . .
H7A H 0.2853 -0.1225 0.8523 0.076 Uiso 1 1 calc R C .
H7B H 0.4210 -0.0165 0.8591 0.076 Uiso 1 1 calc R . .
C8 C 0.2782(3) 0.1943(6) 0.8093(2) 0.0544(9) Uani 1 1 d . C .
H8A H 0.3354 0.2901 0.7881 0.065 Uiso 1 1 calc R . .
H8B H 0.2642 0.2607 0.8566 0.065 Uiso 1 1 calc R . .
C9 C 0.1517(3) 0.1757(5) 0.75283(17) 0.0381(7) Uani 1 1 d . . .
H9A H 0.0916 0.0960 0.7772 0.046 Uiso 1 1 calc R C .
H9B H 0.1180 0.3240 0.7407 0.046 Uiso 1 1 calc R . .
O1 O -0.0688(5) 0.2815(9) 0.5253(4) 0.044(2) Uani 0.360(6) 1 d P C 2
C1 C 0.0087(12) 0.246(2) 0.5794(7) 0.035(3) Uiso 0.360(6) 1 d P C 2
N1 N 0.1291(10) 0.2958(18) 0.5687(6) 0.020(3) Uiso 0.360(6) 1 d PD C 2
H01 H 0.1435 0.3723 0.5304 0.024 Uiso 0.360(6) 1 calc PRD C 2
O1A O 0.1470(3) 0.4483(5) 0.5242(2) 0.0480(12) Uani 0.640(6) 1 d P C 1
N1A N 0.0252(5) 0.2082(8) 0.5702(3) 0.0296(15) Uiso 0.640(6) 1 d PD C 1
H01A H -0.0410 0.2362 0.5354 0.035 Uiso 0.640(6) 1 calc PRD C 1
C1A C 0.1396(9) 0.3238(15) 0.5771(5) 0.040(3) Uiso 0.640(6) 1 d P C 1
O2 O 0.26758(19) -0.0994(3) 0.47583(13) 0.0418(6) Uani 1 1 d . . .
H02 H 0.2044 -0.1750 0.4774 0.063 Uiso 0.35 1 calc PR . .
O3 O 0.36518(19) -0.4023(3) 0.53073(13) 0.0427(6) Uani 1 1 d . . .
H03 H 0.2915 -0.4457 0.5265 0.064 Uiso 0.65 1 calc PR . .
C10 C 0.3654(3) -0.2070(4) 0.50365(15) 0.0295(7) Uani 1 1 d . . .
C11 C 0.4923(3) -0.1055(4) 0.50724(16) 0.0325(7) Uani 1 1 d . . .
H11A H 0.5408 -0.1333 0.5584 0.039 Uiso 1 1 calc R . .
H11B H 0.5334 -0.1894 0.4724 0.039 Uiso 1 1 calc R . .

loop_
_atom_site_aniso_label
_atom_site_aniso_U_11
_atom_site_aniso_U_22
_atom_site_aniso_U_33
_atom_site_aniso_U_23
_atom_site_aniso_U_13
_atom_site_aniso_U_12
C2 0.0492(19) 0.0355(16) 0.0387(18) 0.0095(14) 0.0035(15) -0.0107(14)
C3 0.0385(16) 0.0218(14) 0.0313(16) 0.0014(11) 0.0089(12) -0.0021(12)
C4 0.0371(16) 0.0349(16) 0.0356(17) 0.0033(12) 0.0134(14) 0.0017(12)
C5 0.066(2) 0.0226(15) 0.053(2) 0.0031(14) 0.0126(18) 0.0040(14)
C6 0.051(2) 0.0350(17) 0.094(3) 0.0194(19) 0.004(2) 0.0156(15)
C7 0.055(2) 0.081(3) 0.046(2) 0.022(2) -0.0122(17) -0.014(2)
C8 0.063(2) 0.060(2) 0.039(2) -0.0088(16) 0.0080(18) -0.0133(18)
C9 0.0433(17) 0.0369(16) 0.0377(17) -0.0038(13) 0.0162(14) -0.0026(13)
O1 0.033(3) 0.039(3) 0.054(4) 0.022(3) -0.004(3) -0.010(2)
O1A 0.043(2) 0.046(2) 0.057(2) 0.0271(17) 0.0132(17) -0.0067(15)
O2 0.0380(12) 0.0346(12) 0.0494(14) 0.0018(10) -0.0001(10) 0.0003(9)
O3 0.0410(12) 0.0348(12) 0.0536(14) 0.0128(10) 0.0126(10) -0.0039(9)
C10 0.0376(16) 0.0278(15) 0.0245(15) -0.0033(12) 0.0094(12) -0.0026(13)
C11 0.0413(16) 0.0319(14) 0.0258(15) -0.0036(12) 0.0107(13) -0.0011(13)

loop_
_atom_type_symbol
_atom_type_description
_atom_type_scat_dispersion_real
_atom_type_scat_dispersion_imag
_atom_type_scat_source
C C 0.0033 0.0016 'International Tables Vol C Tables 4.2.6.8 and 6.1.1.4'
H H 0.0000 0.0000 'International Tables Vol C Tables 4.2.6.8 and 6.1.1.4'
N N 0.0061 0.0033 'International Tables Vol C Tables 4.2.6.8 and 6.1.1.4'
O O 0.0106 0.0060 'International Tables Vol C Tables 4.2.6.8 and 6.1.1.4'

loop_
_geom_angle_atom_site_label_1
_geom_angle_atom_site_label_2
_geom_angle_atom_site_label_3
_geom_angle
_geom_angle_site_symmetry_1
N1A C2 C1 13.1(5) .
N1A C2 C3 104.4(3) .
C1 C2 C3 106.0(5) .
C9 C3 C5 109.8(2) .
C9 C3 C2 109.9(2) .
C5 C3 C2 111.8(2) .
C9 C3 C4 110.3(2) .
C5 C3 C4 111.8(2) .
C2 C3 C4 103.1(2) .
C1A C4 N1 8.8(6) .
C1A C4 C3 106.7(4) .
N1 C4 C3 103.3(4) .
C6 C5 C3 111.9(2) .
C7 C6 C5 111.1(3) .
C8 C7 C6 111.1(3) .
C7 C8 C9 110.5(3) .
C3 C9 C8 113.7(2) .
O1 C1 N1 112.4(10) .
O1 C1 C2 128.5(9) .
N1 C1 C2 103.3(9) .
C1 N1 C4 113.7(9) .
C1A N1A C2 113.2(5) .
O1A C1A N1A 115.4(7) .
O1A C1A C4 132.4(7) .
N1A C1A C4 107.5(7) .
O2 C10 O3 124.5(2) .
O2 C10 C11 119.7(2) .
O3 C10 C11 115.8(2) .
C11 C11 C10 122.8(3) 3_656

loop_
_geom_bond_atom_site_label_1
_geom_bond_atom_site_label_2
_geom_bond_distance
_geom_bond_site_symmetry_2
C2 N1A 1.453(6) .
C2 C1 1.519(12) .
C2 C3 1.536(4) .
C3 C9 1.517(4) .
C3 C5 1.525(4) .
C3 C4 1.545(4) .
C4 C1A 1.438(10) .
C4 N1 1.515(11) .
C5 C6 1.524(5) .
C6 C7 1.518(6) .
C7 C8 1.510(5) .
C8 C9 1.523(4) .
O1 C1 1.162(13) .
C1 N1 1.373(16) .
O1A C1A 1.217(10) .
N1A C1A 1.393(10) .
O2 C10 1.247(3) .
O3 C10 1.269(3) .
C10 C11 1.479(4) .
C11 C11 1.311(5) 3_656
